data_4069165
loop_
_publ_author_name
'Bola\~no, Tamara'
'Collado, Alba'
'Esteruelas, Miguel A.'
'O\~nate, Enrique'

_publ_section_title
;
 Selectivity of Allenylidene versus Butadienyl Protonation in an
 Osmium&#x2212;Bisphosphine System
;
_journal_issue 7
_journal_name_full Organometallics
_journal_page_first 2107
_journal_paper_doi 10.1021/om900059g
_journal_volume 28
_journal_year 2009
_chemical_formula_sum 'C41 H66 B F4 N O Os P2'
_chemical_formula_weight 927.90
_chemical_name_systematic
; 
 ? 
;
_space_group_IT_number 14
_symmetry_cell_setting monoclinic
_symmetry_space_group_name_Hall '-P 2ybc'
_symmetry_space_group_name_H-M 'P 1 21/c 1'
_atom_sites_solution_hydrogens geom
_atom_sites_solution_primary direct
_atom_sites_solution_secondary difmap
_audit_creation_method SHELXL-97
_cell_angle_alpha 90.00
_cell_angle_beta 113.895(5)
_cell_angle_gamma 90.00
_cell_formula_units_Z 4
_cell_length_a 20.801(3)
_cell_length_b 11.0977(16)
_cell_length_c 20.539(3)
_cell_measurement_reflns_used 2101
_cell_measurement_temperature 120(2)
_cell_measurement_theta_max 20
_cell_measurement_theta_min 2
_cell_volume 4334.9(11)
_computing_cell_refinement 'SAINT+ v. 6.1 (Bruker AXS, 2000)'
_computing_data_collection 'SMART v. 5.625 (Bruker AXS, 2000)'
_computing_data_reduction 'SAINT+ v. 6.1 (Bruker AXS, 2000)'
_computing_molecular_graphics 'XP, SHELXTL v. 6.1 (Bruker, 2000)'
_computing_publication_material 'XCIF, SHELXTL v. 6.1 (Bruker, 2000)'
_computing_structure_refinement 'SHELXL-97 (Sheldrick, 1997)'
_computing_structure_solution 'SHELXS-97 (Sheldrick, 1990)'
_diffrn_ambient_temperature 120(2)
_diffrn_detector_area_resol_mean 8.26
_diffrn_measured_fraction_theta_full 0.996
_diffrn_measured_fraction_theta_max 0.935
_diffrn_measurement_device_type 'Bruker SMART APEX CCD system'
_diffrn_measurement_method '\w rotations with narrow frames'
_diffrn_radiation_monochromator graphite
_diffrn_radiation_source 'fine-focus sealed tube'
_diffrn_radiation_type MoK\a
_diffrn_radiation_wavelength 0.71073
_diffrn_reflns_av_R_equivalents 0.0946
_diffrn_reflns_av_sigmaI/netI 0.1040
_diffrn_reflns_limit_h_max 28
_diffrn_reflns_limit_h_min -28
_diffrn_reflns_limit_k_max 14
_diffrn_reflns_limit_k_min -14
_diffrn_reflns_limit_l_max 27
_diffrn_reflns_limit_l_min -27
_diffrn_reflns_number 38247
_diffrn_reflns_theta_full 27.50
_diffrn_reflns_theta_max 28.76
_diffrn_reflns_theta_min 1.99
_diffrn_standards_decay_% 'no decay'
_exptl_absorpt_coefficient_mu 3.063
_exptl_absorpt_correction_T_max 0.970
_exptl_absorpt_correction_T_min 0.776
_exptl_absorpt_correction_type multi-scan
_exptl_absorpt_process_details
;
Absorption correction performed with SADABS program. This is based on the
method of Blessing: Blessing, R. H., Acta Crystallogr., Sect. A 1995, 51, 33.

SADABS: Area-Detector Absorption Correction. Bruker-AXS 
within SAINT+ package, v. 6.1 (2000).
;
_exptl_crystal_colour black
_exptl_crystal_density_diffrn 1.422
_exptl_crystal_density_method 'not measured'
_exptl_crystal_description plate
_exptl_crystal_F_000 1896
_exptl_crystal_size_max 0.06
_exptl_crystal_size_mid 0.03
_exptl_crystal_size_min 0.01
_refine_diff_density_max 1.129
_refine_diff_density_min -1.023
_refine_diff_density_rms 0.150
_refine_ls_extinction_method none
_refine_ls_goodness_of_fit_ref 0.994
_refine_ls_hydrogen_treatment mixed
_refine_ls_matrix_type full
_refine_ls_number_parameters 490
_refine_ls_number_reflns 10510
_refine_ls_number_restraints 0
_refine_ls_restrained_S_all 0.994
_refine_ls_R_factor_all 0.0914
_refine_ls_R_factor_gt 0.0503
_refine_ls_shift/su_max 0.008
_refine_ls_shift/su_mean 0.000
_refine_ls_structure_factor_coef Fsqd
_refine_ls_weighting_details 'calc w=1/[\s^2^(Fo^2^)+(0.0313P)^2^+2.4479P] where P=(Fo^2^+2Fc^2^)/3'
_refine_ls_weighting_scheme calc
_refine_ls_wR_factor_gt 0.0923
_refine_ls_wR_factor_ref 0.1043
_reflns_number_gt 7060
_reflns_number_total 10510
_reflns_threshold_expression >2sigma(I)
_cod_data_source_file om900059g_si_001.cif
_cod_data_source_block mae361bs
_cod_original_sg_symbol_H-M 'P 21/c'
_cod_database_code 4069165

loop_
_symmetry_equiv_pos_as_xyz
'x, y, z'
'-x, y+1/2, -z+1/2'
'-x, -y, -z'
'x, -y-1/2, z-1/2'

loop_
_atom_site_label
_atom_site_type_symbol
_atom_site_fract_x
_atom_site_fract_y
_atom_site_fract_z
_atom_site_U_iso_or_equiv
_atom_site_adp_type
_atom_site_occupancy
_atom_site_symmetry_multiplicity
_atom_site_calc_flag
_atom_site_refinement_flags
Os Os 0.286025(12) 0.40095(2) 0.364633(11) 0.02155(7) Uani 1 1 d .
P1 P 0.25080(8) 0.25364(14) 0.43371(8) 0.0263(3) Uani 1 1 d .
P2 P 0.34266(8) 0.54260(14) 0.31276(8) 0.0266(4) Uani 1 1 d .
F1 F 0.2026(3) -0.1091(5) 0.1435(3) 0.125(2) Uani 1 1 d .
F2 F 0.1128(5) -0.0153(6) 0.1470(5) 0.195(4) Uani 1 1 d .
F3 F 0.1313(4) 0.0058(5) 0.0576(3) 0.116(2) Uani 1 1 d .
F4 F 0.1983(3) 0.0930(5) 0.1572(4) 0.145(3) Uani 1 1 d .
O O 0.3575(2) 0.4757(4) 0.46692(19) 0.0282(9) Uani 1 1 d .
N N 0.2911(2) 0.5241(4) 0.4415(2) 0.0233(11) Uani 1 1 d .
B1 B 0.1664(6) -0.0070(8) 0.1252(4) 0.051(2) Uani 1 1 d .
C1 C 0.3509(3) 0.2696(5) 0.3531(3) 0.0285(14) Uani 1 1 d .
H1 H 0.392(3) 0.270(5) 0.389(3) 0.034 Uiso 1 1 d .
C2 C 0.3414(3) 0.1778(5) 0.3073(3) 0.0305(14) Uani 1 1 d .
H2 H 0.298(3) 0.157(5) 0.271(3) 0.037 Uiso 1 1 d .
C3 C 0.3956(4) 0.0898(6) 0.3106(3) 0.0373(16) Uani 1 1 d .
C4 C 0.3781(4) -0.0011(6) 0.2625(4) 0.0464(19) Uani 1 1 d .
H4A H 0.324(3) -0.012(6) 0.231(3) 0.056 Uiso 1 1 d .
H4B H 0.410(4) -0.056(6) 0.257(3) 0.056 Uiso 1 1 d .
C5 C 0.4674(4) 0.1032(7) 0.3654(4) 0.061(2) Uani 1 1 d .
H5A H 0.4666 0.0983 0.4127 0.091 Uiso 1 1 calc R
H5B H 0.4863 0.1816 0.3599 0.091 Uiso 1 1 calc R
H5C H 0.4971 0.0388 0.3602 0.091 Uiso 1 1 calc R
C6 C 0.2148(3) 0.3777(5) 0.2854(3) 0.0223(13) Uani 1 1 d .
C7 C 0.1582(4) 0.3528(6) 0.2181(3) 0.0329(15) Uani 1 1 d .
H7 H 0.162(3) 0.291(5) 0.196(3) 0.039 Uiso 1 1 d .
C8 C 0.0965(3) 0.4129(5) 0.1852(3) 0.0251(13) Uani 1 1 d .
C9 C 0.0827(3) 0.5273(5) 0.2151(3) 0.0296(14) Uani 1 1 d .
C10 C 0.0410(4) 0.5267(7) 0.2529(3) 0.0453(18) Uani 1 1 d .
H10 H 0.0207 0.4527 0.2584 0.054 Uiso 1 1 calc R
C11 C 0.0278(4) 0.6285(8) 0.2829(4) 0.065(2) Uani 1 1 d .
H11 H -0.0013 0.6253 0.3086 0.078 Uiso 1 1 calc R
C12 C 0.0566(5) 0.7340(9) 0.2754(4) 0.072(3) Uani 1 1 d .
H12 H 0.0502 0.8041 0.2986 0.086 Uiso 1 1 calc R
C13 C 0.0938(4) 0.7412(7) 0.2361(5) 0.064(2) Uani 1 1 d .
H13 H 0.1107 0.8173 0.2287 0.077 Uiso 1 1 calc R
C14 C 0.1083(4) 0.6367(6) 0.2051(4) 0.0505(19) Uani 1 1 d .
H14 H 0.1356 0.6420 0.1777 0.061 Uiso 1 1 calc R
C15 C 0.0402(3) 0.3661(5) 0.1188(3) 0.0267(13) Uani 1 1 d .
C16 C -0.0147(3) 0.4420(6) 0.0772(3) 0.0347(15) Uani 1 1 d .
H16 H -0.0157 0.5235 0.0910 0.042 Uiso 1 1 calc R
C17 C -0.0676(3) 0.3983(6) 0.0159(3) 0.0387(15) Uani 1 1 d .
H17 H -0.1044 0.4509 -0.0121 0.046 Uiso 1 1 calc R
C18 C -0.0686(3) 0.2809(6) -0.0055(3) 0.0397(16) Uani 1 1 d .
H18 H -0.1058 0.2521 -0.0474 0.048 Uiso 1 1 calc R
C19 C -0.0143(3) 0.2057(6) 0.0351(3) 0.0331(14) Uani 1 1 d .
H19 H -0.0139 0.1243 0.0211 0.040 Uiso 1 1 calc R
C20 C 0.0394(3) 0.2482(5) 0.0959(3) 0.0299(14) Uani 1 1 d .
H20 H 0.0768 0.1956 0.1229 0.036 Uiso 1 1 calc R
C21 C 0.2699(3) 0.5994(6) 0.4755(3) 0.0316(14) Uani 1 1 d .
C22 C 0.1965(4) 0.6405(6) 0.4433(4) 0.0421(17) Uani 1 1 d .
H22A H 0.1743 0.6125 0.3939 0.063 Uiso 1 1 calc R
H22B H 0.1952 0.7288 0.4443 0.063 Uiso 1 1 calc R
H22C H 0.1709 0.6077 0.4703 0.063 Uiso 1 1 calc R
C23 C 0.3185(4) 0.6460(6) 0.5475(3) 0.0481(19) Uani 1 1 d .
H23A H 0.3656 0.6124 0.5603 0.072 Uiso 1 1 calc R
H23B H 0.3008 0.6218 0.5831 0.072 Uiso 1 1 calc R
H23C H 0.3207 0.7341 0.5460 0.072 Uiso 1 1 calc R
C24 C 0.2310(4) 0.1031(6) 0.3902(4) 0.0413(17) Uani 1 1 d .
H24 H 0.2659 0.0908 0.3688 0.050 Uiso 1 1 calc R
C25 C 0.1591(4) 0.0989(7) 0.3285(4) 0.065(2) Uani 1 1 d .
H25A H 0.1554 0.0261 0.3003 0.098 Uiso 1 1 calc R
H25B H 0.1530 0.1702 0.2984 0.098 Uiso 1 1 calc R
H25C H 0.1225 0.0979 0.3471 0.098 Uiso 1 1 calc R
C26 C 0.2397(4) -0.0046(6) 0.4398(4) 0.056(2) Uani 1 1 d .
H26A H 0.2073 0.0038 0.4633 0.084 Uiso 1 1 calc R
H26B H 0.2882 -0.0071 0.4759 0.084 Uiso 1 1 calc R
H26C H 0.2293 -0.0793 0.4120 0.084 Uiso 1 1 calc R
C27 C 0.1773(3) 0.3044(5) 0.4551(3) 0.0304(14) Uani 1 1 d .
H27 H 0.1959 0.3756 0.4871 0.037 Uiso 1 1 calc R
C28 C 0.1531(3) 0.2170(6) 0.4973(3) 0.0402(16) Uani 1 1 d .
H28A H 0.1195 0.2573 0.5124 0.060 Uiso 1 1 calc R
H28B H 0.1938 0.1898 0.5394 0.060 Uiso 1 1 calc R
H28C H 0.1304 0.1474 0.4675 0.060 Uiso 1 1 calc R
C29 C 0.1141(3) 0.3521(6) 0.3910(4) 0.0479(19) Uani 1 1 d .
H29A H 0.0888 0.2845 0.3608 0.072 Uiso 1 1 calc R
H29B H 0.1305 0.4070 0.3635 0.072 Uiso 1 1 calc R
H29C H 0.0826 0.3955 0.4077 0.072 Uiso 1 1 calc R
C30 C 0.3195(3) 0.2204(6) 0.5237(3) 0.0373(16) Uani 1 1 d .
H30 H 0.3027 0.1478 0.5410 0.045 Uiso 1 1 calc R
C31 C 0.3317(4) 0.3177(6) 0.5802(3) 0.0467(19) Uani 1 1 d .
H31A H 0.3659 0.2887 0.6263 0.070 Uiso 1 1 calc R
H31B H 0.2872 0.3361 0.5838 0.070 Uiso 1 1 calc R
H31C H 0.3498 0.3907 0.5667 0.070 Uiso 1 1 calc R
C32 C 0.3900(3) 0.1836(7) 0.5213(4) 0.053(2) Uani 1 1 d .
H32A H 0.4112 0.2539 0.5088 0.079 Uiso 1 1 calc R
H32B H 0.3817 0.1205 0.4854 0.079 Uiso 1 1 calc R
H32C H 0.4218 0.1531 0.5680 0.079 Uiso 1 1 calc R
C33 C 0.2930(3) 0.5451(5) 0.2142(3) 0.0322(14) Uani 1 1 d .
H33 H 0.2422 0.5450 0.2061 0.039 Uiso 1 1 calc R
C34 C 0.3042(4) 0.4277(5) 0.1808(3) 0.0397(17) Uani 1 1 d .
H34A H 0.2687 0.4213 0.1318 0.060 Uiso 1 1 calc R
H34B H 0.2999 0.3590 0.2087 0.060 Uiso 1 1 calc R
H34C H 0.3512 0.4280 0.1805 0.060 Uiso 1 1 calc R
C35 C 0.3020(4) 0.6549(6) 0.1730(3) 0.0487(19) Uani 1 1 d .
H35A H 0.3497 0.6549 0.1743 0.073 Uiso 1 1 calc R
H35B H 0.2946 0.7289 0.1950 0.073 Uiso 1 1 calc R
H35C H 0.2676 0.6506 0.1234 0.073 Uiso 1 1 calc R
C36 C 0.3491(4) 0.7051(5) 0.3373(3) 0.0370(16) Uani 1 1 d .
H36 H 0.3684 0.7468 0.3060 0.044 Uiso 1 1 calc R
C37 C 0.2764(4) 0.7585(6) 0.3190(4) 0.050(2) Uani 1 1 d .
H37A H 0.2565 0.7250 0.3510 0.076 Uiso 1 1 calc R
H37B H 0.2457 0.7388 0.2696 0.076 Uiso 1 1 calc R
H37C H 0.2802 0.8463 0.3248 0.076 Uiso 1 1 calc R
C38 C 0.3989(4) 0.7341(6) 0.4133(3) 0.050(2) Uani 1 1 d .
H38A H 0.3953 0.8199 0.4227 0.075 Uiso 1 1 calc R
H38B H 0.4472 0.7155 0.4199 0.075 Uiso 1 1 calc R
H38C H 0.3864 0.6857 0.4464 0.075 Uiso 1 1 calc R
C39 C 0.4324(3) 0.4945(6) 0.3279(3) 0.0345(15) Uani 1 1 d .
H39 H 0.4270 0.4134 0.3050 0.041 Uiso 1 1 calc R
C40 C 0.4807(3) 0.4747(6) 0.4068(3) 0.0418(17) Uani 1 1 d .
H40A H 0.5148 0.4111 0.4108 0.063 Uiso 1 1 calc R
H40B H 0.4524 0.4506 0.4328 0.063 Uiso 1 1 calc R
H40C H 0.5057 0.5497 0.4270 0.063 Uiso 1 1 calc R
C41 C 0.4708(4) 0.5724(6) 0.2931(4) 0.055(2) Uani 1 1 d .
H41A H 0.4712 0.6565 0.3078 0.082 Uiso 1 1 calc R
H41B H 0.4466 0.5665 0.2412 0.082 Uiso 1 1 calc R
H41C H 0.5193 0.5438 0.3082 0.082 Uiso 1 1 calc R

loop_
_atom_site_aniso_label
_atom_site_aniso_U_11
_atom_site_aniso_U_22
_atom_site_aniso_U_33
_atom_site_aniso_U_23
_atom_site_aniso_U_13
_atom_site_aniso_U_12
Os 0.02428(12) 0.02219(12) 0.01902(11) -0.00158(11) 0.00962(9) -0.00047(12)
P1 0.0291(9) 0.0235(8) 0.0292(8) 0.0007(7) 0.0147(7) -0.0009(7)
P2 0.0346(9) 0.0269(8) 0.0218(8) -0.0008(7) 0.0149(7) -0.0030(7)
F1 0.113(5) 0.087(4) 0.125(5) -0.018(4) -0.003(4) 0.058(4)
F2 0.299(11) 0.098(5) 0.323(11) 0.079(6) 0.266(10) 0.078(6)
F3 0.195(6) 0.063(4) 0.065(4) -0.013(3) 0.025(4) -0.007(4)
F4 0.095(5) 0.094(5) 0.158(6) -0.073(4) -0.039(4) 0.024(4)
O 0.023(2) 0.037(2) 0.022(2) -0.0054(18) 0.0061(18) -0.0044(19)
N 0.022(3) 0.025(3) 0.024(3) -0.004(2) 0.011(2) -0.002(2)
B1 0.095(8) 0.032(5) 0.033(5) -0.004(4) 0.033(5) 0.013(5)
C1 0.032(4) 0.031(4) 0.026(3) 0.006(3) 0.015(3) 0.006(3)
C2 0.035(4) 0.024(3) 0.032(3) 0.006(3) 0.012(3) 0.004(3)
C3 0.050(4) 0.030(4) 0.045(4) 0.010(3) 0.033(4) 0.013(3)
C4 0.060(5) 0.030(4) 0.072(5) 0.004(4) 0.050(5) 0.006(4)
C5 0.055(5) 0.056(5) 0.080(6) 0.009(5) 0.036(5) 0.022(4)
C6 0.025(3) 0.021(3) 0.027(3) -0.004(2) 0.017(3) 0.001(2)
C7 0.041(4) 0.029(4) 0.028(3) -0.009(3) 0.015(3) 0.000(3)
C8 0.021(3) 0.035(3) 0.019(3) 0.000(3) 0.008(2) 0.000(3)
C9 0.025(3) 0.026(3) 0.026(3) 0.001(3) -0.001(3) 0.002(3)
C10 0.055(5) 0.049(5) 0.036(4) -0.004(3) 0.023(4) 0.004(4)
C11 0.061(6) 0.080(7) 0.048(5) -0.020(5) 0.015(4) 0.012(5)
C12 0.062(6) 0.071(7) 0.057(6) -0.025(5) -0.004(5) 0.027(5)
C13 0.070(6) 0.031(4) 0.079(6) -0.007(4) 0.018(5) -0.001(4)
C14 0.046(5) 0.043(4) 0.061(5) -0.004(4) 0.019(4) 0.002(4)
C15 0.026(3) 0.031(4) 0.023(3) 0.001(2) 0.010(3) 0.002(3)
C16 0.036(4) 0.035(4) 0.031(3) -0.001(3) 0.010(3) 0.001(3)
C17 0.038(4) 0.044(4) 0.033(3) 0.000(3) 0.014(3) 0.006(3)
C18 0.032(4) 0.049(5) 0.034(4) -0.009(3) 0.009(3) -0.007(3)
C19 0.031(4) 0.036(4) 0.034(4) -0.009(3) 0.015(3) -0.003(3)
C20 0.024(3) 0.034(4) 0.033(3) 0.000(3) 0.014(3) 0.002(3)
C21 0.041(4) 0.031(3) 0.029(3) -0.010(3) 0.020(3) -0.004(3)
C22 0.052(5) 0.030(4) 0.057(5) 0.001(3) 0.036(4) 0.001(3)
C23 0.062(5) 0.047(4) 0.047(4) -0.021(4) 0.035(4) -0.012(4)
C24 0.061(5) 0.023(3) 0.057(4) -0.011(3) 0.041(4) -0.005(3)
C25 0.097(7) 0.051(5) 0.045(4) -0.021(4) 0.027(5) -0.036(5)
C26 0.082(6) 0.024(4) 0.087(6) 0.000(4) 0.060(5) -0.006(4)
C27 0.031(3) 0.028(3) 0.036(3) -0.008(3) 0.017(3) -0.005(3)
C28 0.040(4) 0.042(4) 0.050(4) 0.000(3) 0.030(4) -0.005(3)
C29 0.042(4) 0.049(4) 0.058(5) 0.013(4) 0.027(4) 0.009(4)
C30 0.033(4) 0.039(4) 0.038(4) 0.018(3) 0.014(3) -0.005(3)
C31 0.051(5) 0.058(5) 0.030(4) 0.004(3) 0.015(3) -0.020(4)
C32 0.037(4) 0.068(5) 0.054(5) 0.029(4) 0.019(4) 0.017(4)
C33 0.045(4) 0.029(3) 0.024(3) 0.003(3) 0.015(3) -0.002(3)
C34 0.055(4) 0.038(4) 0.026(3) -0.009(3) 0.017(3) -0.007(3)
C35 0.075(6) 0.039(4) 0.039(4) 0.011(3) 0.030(4) 0.002(4)
C36 0.062(5) 0.024(3) 0.037(4) -0.005(3) 0.032(4) -0.016(3)
C37 0.086(6) 0.030(4) 0.051(5) -0.011(3) 0.044(4) 0.003(4)
C38 0.071(5) 0.041(4) 0.046(4) -0.011(3) 0.032(4) -0.020(4)
C39 0.037(4) 0.038(4) 0.033(3) -0.001(3) 0.019(3) -0.008(3)
C40 0.027(4) 0.056(5) 0.042(4) -0.004(3) 0.013(3) -0.008(3)
C41 0.057(5) 0.061(5) 0.063(5) 0.005(4) 0.041(4) -0.012(4)

loop_
_atom_type_symbol
_atom_type_description
_atom_type_scat_dispersion_real
_atom_type_scat_dispersion_imag
_atom_type_scat_source
C C 0.0033 0.0016 'International Tables Vol C Tables 4.2.6.8 and 6.1.1.4'
H H 0.0000 0.0000 'International Tables Vol C Tables 4.2.6.8 and 6.1.1.4'
B B 0.0013 0.0007 'International Tables Vol C Tables 4.2.6.8 and 6.1.1.4'
N N 0.0061 0.0033 'International Tables Vol C Tables 4.2.6.8 and 6.1.1.4'
O O 0.0106 0.0060 'International Tables Vol C Tables 4.2.6.8 and 6.1.1.4'
F F 0.0171 0.0103 'International Tables Vol C Tables 4.2.6.8 and 6.1.1.4'
P P 0.1023 0.0942 'International Tables Vol C Tables 4.2.6.8 and 6.1.1.4'
Os Os -1.2165 7.6030 'International Tables Vol C Tables 4.2.6.8 and 6.1.1.4'

loop_
_geom_angle_atom_site_label_1
_geom_angle_atom_site_label_2
_geom_angle_atom_site_label_3
_geom_angle
C6 Os N 125.6(2)
C6 Os C1 97.9(2)
N Os C1 136.4(2)
C6 Os O 162.95(19)
N Os O 37.58(15)
C1 Os O 99.0(2)
C6 Os P2 93.81(18)
N Os P2 91.31(13)
C1 Os P2 87.23(17)
O Os P2 85.12(11)
C6 Os P1 95.87(18)
N Os P1 86.22(13)
C1 Os P1 87.59(17)
O Os P1 86.76(11)
P2 Os P1 169.57(5)
C27 P1 C30 101.6(3)
C27 P1 C24 110.2(3)
C30 P1 C24 103.4(3)
C27 P1 Os 113.8(2)
C30 P1 Os 114.59(19)
C24 P1 Os 112.3(2)
C39 P2 C36 106.2(3)
C39 P2 C33 105.4(3)
C36 P2 C33 103.1(3)
C39 P2 Os 111.9(2)
C36 P2 Os 119.82(19)
C33 P2 Os 109.2(2)
N O Os 66.1(2)
C21 N O 124.4(5)
C21 N Os 158.8(4)
O N Os 76.3(2)
F3 B1 F4 113.3(8)
F3 B1 F1 114.1(7)
F4 B1 F1 117.5(9)
F3 B1 F2 100.3(9)
F4 B1 F2 101.8(7)
F1 B1 F2 107.1(8)
C2 C1 Os 134.2(5)
C2 C1 H1 114(4)
Os C1 H1 111(4)
C1 C2 C3 125.2(6)
C1 C2 H2 124(4)
C3 C2 H2 110(4)
C4 C3 C5 121.6(6)
C4 C3 C2 119.0(7)
C5 C3 C2 119.4(6)
C3 C4 H4A 116(4)
C3 C4 H4B 125(4)
H4A C4 H4B 119(6)
C3 C5 H5A 109.5
C3 C5 H5B 109.5
H5A C5 H5B 109.5
C3 C5 H5C 109.5
H5A C5 H5C 109.5
H5B C5 H5C 109.5
C7 C6 Os 176.2(5)
C8 C7 C6 128.8(5)
C8 C7 H7 114(4)
C6 C7 H7 117(4)
C7 C8 C15 121.3(5)
C7 C8 C9 121.0(5)
C15 C8 C9 117.7(5)
C14 C9 C10 117.4(6)
C14 C9 C8 122.7(6)
C10 C9 C8 119.9(6)
C11 C10 C9 122.4(8)
C11 C10 H10 118.8
C9 C10 H10 118.8
C12 C11 C10 119.0(8)
C12 C11 H11 120.5
C10 C11 H11 120.5
C13 C12 C11 121.1(8)
C13 C12 H12 119.4
C11 C12 H12 119.4
C12 C13 C14 120.5(8)
C12 C13 H13 119.7
C14 C13 H13 119.7
C9 C14 C13 119.4(7)
C9 C14 H14 120.3
C13 C14 H14 120.3
C20 C15 C16 117.9(6)
C20 C15 C8 122.4(5)
C16 C15 C8 119.7(5)
C17 C16 C15 119.8(6)
C17 C16 H16 120.1
C15 C16 H16 120.1
C18 C17 C16 122.0(6)
C18 C17 H17 119.0
C16 C17 H17 119.0
C17 C18 C19 118.5(6)
C17 C18 H18 120.8
C19 C18 H18 120.8
C20 C19 C18 120.4(6)
C20 C19 H19 119.8
C18 C19 H19 119.8
C19 C20 C15 121.5(6)
C19 C20 H20 119.3
C15 C20 H20 119.3
N C21 C22 118.9(5)
N C21 C23 121.3(6)
C22 C21 C23 119.8(5)
C21 C22 H22A 109.5
C21 C22 H22B 109.5
H22A C22 H22B 109.5
C21 C22 H22C 109.5
H22A C22 H22C 109.5
H22B C22 H22C 109.5
C21 C23 H23A 109.5
C21 C23 H23B 109.5
H23A C23 H23B 109.5
C21 C23 H23C 109.5
H23A C23 H23C 109.5
H23B C23 H23C 109.5
C25 C24 C26 110.0(6)
C25 C24 P1 112.3(5)
C26 C24 P1 115.9(5)
C25 C24 H24 106.0
C26 C24 H24 106.0
P1 C24 H24 106.0
C24 C25 H25A 109.5
C24 C25 H25B 109.5
H25A C25 H25B 109.5
C24 C25 H25C 109.5
H25A C25 H25C 109.5
H25B C25 H25C 109.5
C24 C26 H26A 109.5
C24 C26 H26B 109.5
H26A C26 H26B 109.5
C24 C26 H26C 109.5
H26A C26 H26C 109.5
H26B C26 H26C 109.5
C28 C27 C29 110.2(5)
C28 C27 P1 116.2(4)
C29 C27 P1 114.0(4)
C28 C27 H27 105.1
C29 C27 H27 105.1
P1 C27 H27 105.1
C27 C28 H28A 109.5
C27 C28 H28B 109.5
H28A C28 H28B 109.5
C27 C28 H28C 109.5
H28A C28 H28C 109.5
H28B C28 H28C 109.5
C27 C29 H29A 109.5
C27 C29 H29B 109.5
H29A C29 H29B 109.5
C27 C29 H29C 109.5
H29A C29 H29C 109.5
H29B C29 H29C 109.5
C31 C30 C32 110.2(6)
C31 C30 P1 116.0(5)
C32 C30 P1 112.2(4)
C31 C30 H30 105.9
C32 C30 H30 105.9
P1 C30 H30 105.9
C30 C31 H31A 109.5
C30 C31 H31B 109.5
H31A C31 H31B 109.5
C30 C31 H31C 109.5
H31A C31 H31C 109.5
H31B C31 H31C 109.5
C30 C32 H32A 109.5
C30 C32 H32B 109.5
H32A C32 H32B 109.5
C30 C32 H32C 109.5
H32A C32 H32C 109.5
H32B C32 H32C 109.5
C34 C33 C35 110.6(5)
C34 C33 P2 110.8(4)
C35 C33 P2 118.2(4)
C34 C33 H33 105.4
C35 C33 H33 105.4
P2 C33 H33 105.4
C33 C34 H34A 109.5
C33 C34 H34B 109.5
H34A C34 H34B 109.5
C33 C34 H34C 109.5
H34A C34 H34C 109.5
H34B C34 H34C 109.5
C33 C35 H35A 109.5
C33 C35 H35B 109.5
H35A C35 H35B 109.5
C33 C35 H35C 109.5
H35A C35 H35C 109.5
H35B C35 H35C 109.5
C38 C36 C37 111.6(5)
C38 C36 P2 115.4(5)
C37 C36 P2 110.8(4)
C38 C36 H36 106.1
C37 C36 H36 106.1
P2 C36 H36 106.1
C36 C37 H37A 109.5
C36 C37 H37B 109.5
H37A C37 H37B 109.5
C36 C37 H37C 109.5
H37A C37 H37C 109.5
H37B C37 H37C 109.5
C36 C38 H38A 109.5
C36 C38 H38B 109.5
H38A C38 H38B 109.5
C36 C38 H38C 109.5
H38A C38 H38C 109.5
H38B C38 H38C 109.5
C41 C39 C40 109.3(5)
C41 C39 P2 116.1(5)
C40 C39 P2 113.9(4)
C41 C39 H39 105.5
C40 C39 H39 105.5
P2 C39 H39 105.5
C39 C40 H40A 109.5
C39 C40 H40B 109.5
H40A C40 H40B 109.5
C39 C40 H40C 109.5
H40A C40 H40C 109.5
H40B C40 H40C 109.5
C39 C41 H41A 109.5
C39 C41 H41B 109.5
H41A C41 H41B 109.5
C39 C41 H41C 109.5
H41A C41 H41C 109.5
H41B C41 H41C 109.5

loop_
_geom_bond_atom_site_label_1
_geom_bond_atom_site_label_2
_geom_bond_distance
Os C6 1.721(6)
Os N 2.058(4)
Os C1 2.063(6)
Os O 2.187(4)
Os P2 2.4517(16)
Os P1 2.4627(15)
P1 C27 1.841(6)
P1 C30 1.859(6)
P1 C24 1.861(6)
P2 C39 1.843(6)
P2 C36 1.862(6)
P2 C33 1.863(6)
F1 B1 1.329(9)
F2 B1 1.364(11)
F3 B1 1.287(9)
F4 B1 1.323(10)
O N 1.372(5)
N C21 1.276(7)
C1 C2 1.347(8)
C1 H1 0.87(6)
C2 C3 1.472(8)
C2 H2 0.94(6)
C3 C4 1.355(9)
C3 C5 1.469(10)
C4 H4A 1.05(6)
C4 H4B 0.95(7)
C5 H5A 0.9800
C5 H5B 0.9800
C5 H5C 0.9800
C6 C7 1.432(8)
C7 C8 1.359(8)
C7 H7 0.84(6)
C8 C15 1.487(8)
C8 C9 1.489(8)
C9 C14 1.374(9)
C9 C10 1.379(8)
C10 C11 1.367(10)
C10 H10 0.9500
C11 C12 1.352(12)
C11 H11 0.9500
C12 C13 1.326(11)
C12 H12 0.9500
C13 C14 1.414(10)
C13 H13 0.9500
C14 H14 0.9500
C15 C20 1.387(8)
C15 C16 1.398(8)
C16 C17 1.380(8)
C16 H16 0.9500
C17 C18 1.372(9)
C17 H17 0.9500
C18 C19 1.381(8)
C18 H18 0.9500
C19 C20 1.378(8)
C19 H19 0.9500
C20 H20 0.9500
C21 C22 1.470(8)
C21 C23 1.505(8)
C22 H22A 0.9800
C22 H22B 0.9800
C22 H22C 0.9800
C23 H23A 0.9800
C23 H23B 0.9800
C23 H23C 0.9800
C24 C25 1.519(10)
C24 C26 1.533(9)
C24 H24 1.0000
C25 H25A 0.9800
C25 H25B 0.9800
C25 H25C 0.9800
C26 H26A 0.9800
C26 H26B 0.9800
C26 H26C 0.9800
C27 C28 1.516(8)
C27 C29 1.530(8)
C27 H27 1.0000
C28 H28A 0.9800
C28 H28B 0.9800
C28 H28C 0.9800
C29 H29A 0.9800
C29 H29B 0.9800
C29 H29C 0.9800
C30 C31 1.529(9)
C30 C32 1.541(8)
C30 H30 1.0000
C31 H31A 0.9800
C31 H31B 0.9800
C31 H31C 0.9800
C32 H32A 0.9800
C32 H32B 0.9800
C32 H32C 0.9800
C33 C34 1.534(8)
C33 C35 1.538(8)
C33 H33 1.0000
C34 H34A 0.9800
C34 H34B 0.9800
C34 H34C 0.9800
C35 H35A 0.9800
C35 H35B 0.9800
C35 H35C 0.9800
C36 C38 1.518(8)
C36 C37 1.523(9)
C36 H36 1.0000
C37 H37A 0.9800
C37 H37B 0.9800
C37 H37C 0.9800
C38 H38A 0.9800
C38 H38B 0.9800
C38 H38C 0.9800
C39 C41 1.537(8)
C39 C40 1.537(8)
C39 H39 1.0000
C40 H40A 0.9800
C40 H40B 0.9800
C40 H40C 0.9800
C41 H41A 0.9800
C41 H41B 0.9800
C41 H41C 0.9800
